data_7203390
loop_
_publ_author_name
'Brown, Philip O.'
'Enright, Gary D.'
'Ripmeester, John A.'

_publ_section_title
;
 Resorcinarene configuration and inclusion behaviour: Isolation of a
 guest free form of pyrogall[4]arene
;
_journal_issue 5
_journal_name_full CrystEngComm
_journal_page_first 381
_journal_paper_doi 10.1039/b603883b
_journal_volume 8
_journal_year 2006
_chemical_formula_moiety 'C32 H32 O12'
_chemical_formula_sum 'C16 H16 O6'
_chemical_formula_weight 304.29
_chemical_name_common rctt-methylpyrogall(4)arene
_chemical_name_systematic rctt-methylpyrogall[4]arene
_space_group_IT_number 2
_symmetry_cell_setting triclinic
_symmetry_space_group_name_Hall '-P 1'
_symmetry_space_group_name_H-M 'P -1'
_atom_sites_solution_hydrogens difmap
_atom_sites_solution_primary direct
_atom_sites_solution_secondary difmap
_audit_creation_method SHELXL-97
_cell_angle_alpha 106.968(4)
_cell_angle_beta 104.650(4)
_cell_angle_gamma 104.616(4)
_cell_formula_units_Z 2
_cell_length_a 8.8592(17)
_cell_length_b 9.3271(18)
_cell_length_c 9.4416(18)
_cell_measurement_temperature 173(2)
_cell_volume 675.6(2)
_computing_cell_refinement 'Bruker SMART'
_computing_data_collection 'Bruker SMART'
_computing_data_reduction 'Bruker SAINT'
_computing_molecular_graphics 'Bruker SHELXTL'
_computing_publication_material 'Bruker SHELXTL'
_computing_structure_refinement 'SHELXL-97 (Sheldrick, 1997)'
_computing_structure_solution 'SHELXS-97 (Sheldrick, 1990)'
_diffrn_ambient_temperature 173(2)
_diffrn_measured_fraction_theta_full 0.981
_diffrn_measured_fraction_theta_max 0.981
_diffrn_measurement_device_type 'CCD area detector'
_diffrn_measurement_method '\w scans'
_diffrn_radiation_monochromator graphite
_diffrn_radiation_source 'fine-focus sealed tube'
_diffrn_radiation_type MoK\a
_diffrn_radiation_wavelength 0.71073
_diffrn_reflns_av_R_equivalents 0.0234
_diffrn_reflns_av_sigmaI/netI 0.0392
_diffrn_reflns_limit_h_max 12
_diffrn_reflns_limit_h_min -12
_diffrn_reflns_limit_k_max 12
_diffrn_reflns_limit_k_min -12
_diffrn_reflns_limit_l_max 13
_diffrn_reflns_limit_l_min -13
_diffrn_reflns_number 7490
_diffrn_reflns_theta_full 29.59
_diffrn_reflns_theta_max 29.59
_diffrn_reflns_theta_min 2.41
_exptl_absorpt_coefficient_mu 0.115
_exptl_absorpt_correction_T_max 0.9908
_exptl_absorpt_correction_T_min 0.9773
_exptl_absorpt_correction_type multi-scan
_exptl_absorpt_process_details SADABS
_exptl_crystal_colour orange
_exptl_crystal_density_diffrn 1.496
_exptl_crystal_density_meas 0
_exptl_crystal_density_method 'not measured'
_exptl_crystal_description plate
_exptl_crystal_F_000 320
_exptl_crystal_size_max 0.20
_exptl_crystal_size_mid 0.18
_exptl_crystal_size_min 0.08
_refine_diff_density_max 0.401
_refine_diff_density_min -0.219
_refine_diff_density_rms 0.059
_refine_ls_extinction_method none
_refine_ls_goodness_of_fit_ref 0.996
_refine_ls_hydrogen_treatment mixed
_refine_ls_matrix_type full
_refine_ls_number_parameters 273
_refine_ls_number_reflns 3722
_refine_ls_number_restraints 15
_refine_ls_restrained_S_all 0.997
_refine_ls_R_factor_all 0.0706
_refine_ls_R_factor_gt 0.0465
_refine_ls_shift/su_max 0.001
_refine_ls_shift/su_mean 0.000
_refine_ls_structure_factor_coef Fsqd
_refine_ls_weighting_details 'calc w=1/[\s^2^(Fo^2^)+(0.0782P)^2^+0.0000P] where P=(Fo^2^+2Fc^2^)/3'
_refine_ls_weighting_scheme calc
_refine_ls_wR_factor_gt 0.1174
_refine_ls_wR_factor_ref 0.1286
_reflns_number_gt 2656
_reflns_number_total 3722
_reflns_threshold_expression >2sigma(I)
_cod_data_source_file b603883b.txt
_cod_data_source_block POB58
_cod_depositor_comments
;
The following automatic conversions were performed:
'_symmetry_cell_setting' value 'Triclinic' changed to 'triclinic'
according to '/home/saulius/struct/CIF-dictionaries/cif_core.dic'
dictionary named 'cif_core.dic' version 2.4.1 from
2010-06-29.

'_exptl_absorpt_correction_type' value 'multiscan' changed to
'multi-scan' according to
'/home/saulius/struct/CIF-dictionaries/cif_core.dic' dictionary named
'cif_core.dic' version 2.4.1 from 2010-06-29.

Automatic conversion script
Id: cif_fix_enum 1527 2010-12-29 10:47:43Z saulius 
;
_cod_original_sg_symbol_H-M P-1
_cod_database_code 7203390

loop_
_symmetry_equiv_pos_as_xyz
'x, y, z'
'-x, -y, -z'

loop_
_atom_site_label
_atom_site_type_symbol
_atom_site_fract_x
_atom_site_fract_y
_atom_site_fract_z
_atom_site_U_iso_or_equiv
_atom_site_adp_type
_atom_site_occupancy
_atom_site_symmetry_multiplicity
_atom_site_calc_flag
_atom_site_refinement_flags
_atom_site_disorder_assembly
_atom_site_disorder_group
O1 O -0.36771(14) 0.68238(15) 0.32328(15) 0.0219(2) Uani 1 1 d D . .
O2 O -0.15371(15) 0.52606(14) 0.40331(14) 0.0265(3) Uani 1 1 d . . .
O3 O 0.13857(14) 0.58104(15) 0.34933(14) 0.0264(3) Uani 1 1 d . . .
O4 O 0.42130(15) 1.09558(15) 0.44990(13) 0.0227(3) Uani 1 1 d D . .
O5 O 0.52426(15) 1.37376(14) 0.39440(14) 0.0258(3) Uani 1 1 d . . .
O6 O 0.44893(15) 1.36993(15) 0.09860(15) 0.0264(3) Uani 1 1 d D . .
C7 C -0.11548(18) 0.63341(18) 0.33349(17) 0.0189(3) Uani 1 1 d . . .
C8 C -0.17871(17) 0.82048(18) 0.21724(16) 0.0181(3) Uani 1 1 d . . .
C9 C 0.29843(17) 0.93964(18) 0.16744(17) 0.0177(3) Uani 1 1 d . . .
C10 C 0.31541(17) 1.08236(18) -0.01311(17) 0.0178(3) Uani 1 1 d . . .
C11 C -0.22050(17) 0.71405(18) 0.29038(16) 0.0178(3) Uani 1 1 d . . .
C12 C 0.26826(17) 0.94201(18) 0.01538(17) 0.0186(3) Uani 1 1 d . . .
C13 C 0.23952(18) 0.78518(18) 0.19405(17) 0.0179(3) Uani 1 1 d . . .
C14 C 0.43238(18) 1.22764(18) 0.27004(17) 0.0195(3) Uani 1 1 d . . .
C15 C 0.38160(17) 1.08548(18) 0.29440(16) 0.0185(3) Uani 1 1 d . . .
C16 C 0.03437(18) 0.66020(18) 0.30563(16) 0.0191(3) Uani 1 1 d . . .
C17 C 0.07982(17) 0.76582(17) 0.23241(16) 0.0176(3) Uani 1 1 d . . .
C18 C -0.28817(18) 0.91689(18) 0.17854(17) 0.0186(3) Uani 1 1 d . . .
C19 C -0.02891(18) 0.84356(18) 0.18927(17) 0.0190(3) Uani 1 1 d . . .
C20 C 0.39655(18) 1.22700(18) 0.11767(17) 0.0192(3) Uani 1 1 d . . .
C21 C 0.2158(2) 0.63652(19) 0.0554(2) 0.0242(3) Uani 1 1 d . . .
C22 C -0.2148(2) 1.0837(2) 0.30895(19) 0.0251(3) Uani 1 1 d . . .
H13 H 0.319(2) 0.789(2) 0.287(2) 0.017(4) Uiso 1 1 d . . .
H12 H 0.208(2) 0.839(2) -0.077(2) 0.022(4) Uiso 1 1 d . . .
H21B H 0.307(3) 0.642(2) 0.029(2) 0.029(5) Uiso 1 1 d . . .
H22A H -0.104(3) 1.136(2) 0.310(2) 0.030(5) Uiso 1 1 d . . .
H19 H 0.006(2) 0.917(2) 0.138(2) 0.025(5) Uiso 1 1 d . . .
H21C H 0.193(2) 0.545(2) 0.082(2) 0.029(5) Uiso 1 1 d . . .
H22C H -0.209(2) 1.076(2) 0.410(2) 0.033(5) Uiso 1 1 d . . .
H21A H 0.120(2) 0.612(2) -0.038(2) 0.030(5) Uiso 1 1 d . . .
H18 H -0.397(2) 0.860(2) 0.176(2) 0.024(5) Uiso 1 1 d . . .
H22B H -0.286(2) 1.147(2) 0.287(2) 0.032(5) Uiso 1 1 d . . .
H03 H 0.099(3) 0.525(3) 0.398(3) 0.066(8) Uiso 1 1 d . . .
H02 H -0.257(3) 0.500(3) 0.389(3) 0.050(7) Uiso 1 1 d . . .
H05 H 0.557(3) 1.360(3) 0.466(3) 0.053(8) Uiso 1 1 d . . .
H4A H 0.401(5) 1.155(4) 0.503(4) 0.029(5) Uiso 0.56(3) 1 d PD . .
H4B H 0.456(5) 1.037(5) 0.469(5) 0.029(5) Uiso 0.44(3) 1 d PD . .
H1A H -0.431(4) 0.600(3) 0.273(4) 0.029(5) Uiso 0.55(3) 1 d PD . .
H1B H -0.375(6) 0.739(5) 0.393(4) 0.029(5) Uiso 0.45(3) 1 d PD . .
H6A H 0.489(5) 1.436(4) 0.182(3) 0.029(5) Uiso 0.51(3) 1 d PD . .
H6B H 0.393(4) 1.354(5) 0.015(3) 0.029(5) Uiso 0.49(3) 1 d PD . .

loop_
_atom_site_aniso_label
_atom_site_aniso_U_11
_atom_site_aniso_U_22
_atom_site_aniso_U_33
_atom_site_aniso_U_23
_atom_site_aniso_U_13
_atom_site_aniso_U_12
O1 0.0216(5) 0.0202(6) 0.0247(6) 0.0089(5) 0.0111(5) 0.0056(5)
O2 0.0249(6) 0.0305(7) 0.0352(6) 0.0244(6) 0.0138(5) 0.0104(5)
O3 0.0267(6) 0.0308(7) 0.0350(7) 0.0235(6) 0.0143(5) 0.0151(5)
O4 0.0312(6) 0.0238(6) 0.0160(5) 0.0084(5) 0.0086(4) 0.0129(5)
O5 0.0336(6) 0.0164(6) 0.0205(6) 0.0045(5) 0.0080(5) 0.0020(5)
O6 0.0340(6) 0.0181(6) 0.0242(6) 0.0100(5) 0.0075(5) 0.0050(5)
C7 0.0217(7) 0.0169(7) 0.0174(7) 0.0081(6) 0.0066(5) 0.0043(5)
C8 0.0195(6) 0.0163(7) 0.0178(7) 0.0068(6) 0.0053(5) 0.0057(5)
C9 0.0166(6) 0.0184(7) 0.0215(7) 0.0099(6) 0.0083(5) 0.0072(5)
C10 0.0163(6) 0.0196(7) 0.0194(7) 0.0088(6) 0.0068(5) 0.0070(5)
C11 0.0193(7) 0.0160(7) 0.0168(6) 0.0056(6) 0.0072(5) 0.0040(5)
C12 0.0183(6) 0.0177(7) 0.0193(7) 0.0072(6) 0.0060(5) 0.0061(6)
C13 0.0185(6) 0.0160(7) 0.0202(7) 0.0092(6) 0.0062(5) 0.0055(5)
C14 0.0210(7) 0.0165(7) 0.0192(7) 0.0054(6) 0.0065(5) 0.0057(6)
C15 0.0182(6) 0.0208(7) 0.0171(7) 0.0082(6) 0.0061(5) 0.0071(6)
C16 0.0211(7) 0.0180(7) 0.0179(7) 0.0084(6) 0.0047(5) 0.0068(6)
C17 0.0179(7) 0.0169(7) 0.0173(7) 0.0070(6) 0.0061(5) 0.0046(5)
C18 0.0192(7) 0.0188(7) 0.0196(7) 0.0087(6) 0.0077(5) 0.0070(6)
C19 0.0206(7) 0.0182(7) 0.0205(7) 0.0105(6) 0.0080(5) 0.0064(6)
C20 0.0199(7) 0.0181(7) 0.0227(7) 0.0102(6) 0.0091(5) 0.0072(6)
C21 0.0276(8) 0.0180(8) 0.0302(8) 0.0096(7) 0.0150(7) 0.0079(6)
C22 0.0331(9) 0.0228(8) 0.0211(8) 0.0087(7) 0.0098(6) 0.0122(7)

loop_
_atom_type_symbol
_atom_type_description
_atom_type_scat_dispersion_real
_atom_type_scat_dispersion_imag
_atom_type_scat_source
C C 0.0033 0.0016 'International Tables Vol C Tables 4.2.6.8 and 6.1.1.4'
H H 0.0000 0.0000 'International Tables Vol C Tables 4.2.6.8 and 6.1.1.4'
O O 0.0106 0.0060 'International Tables Vol C Tables 4.2.6.8 and 6.1.1.4'

loop_
_geom_angle_atom_site_label_1
_geom_angle_atom_site_label_2
_geom_angle_atom_site_label_3
_geom_angle
_geom_angle_site_symmetry_1
_geom_angle_site_symmetry_3
_geom_angle_publ_flag
C11 O1 H1A 114(3) . . ?
C11 O1 H1B 121(4) . . ?
H1A O1 H1B 124(5) . . ?
C7 O2 H02 108.1(16) . . ?
C16 O3 H03 109.6(19) . . ?
C15 O4 H4A 117(3) . . ?
C15 O4 H4B 117(4) . . ?
H4A O4 H4B 127(5) . . ?
C14 O5 H05 109(2) . . ?
C20 O6 H6A 107(3) . . ?
C20 O6 H6B 105(3) . . ?
H6A O6 H6B 140(4) . . ?
O2 C7 C11 122.34(13) . . ?
O2 C7 C16 117.61(13) . . ?
C11 C7 C16 120.05(13) . . ?
C11 C8 C19 117.96(13) . . ?
C11 C8 C18 120.99(13) . . ?
C19 C8 C18 120.93(12) . . ?
C15 C9 C12 117.24(13) . . ?
C15 C9 C13 120.82(12) . . ?
C12 C9 C13 121.92(13) . . ?
C12 C10 C20 117.75(13) . . ?
C12 C10 C18 122.91(13) . 2_575 ?
C20 C10 C18 119.30(12) . 2_575 ?
C7 C11 C8 120.72(13) . . ?
C7 C11 O1 116.88(12) . . ?
C8 C11 O1 122.40(13) . . ?
C10 C12 C9 123.32(14) . . ?
C10 C12 H12 118.3(10) . . ?
C9 C12 H12 118.4(10) . . ?
C9 C13 C17 111.60(12) . . ?
C9 C13 C21 113.10(12) . . ?
C17 C13 C21 110.11(12) . . ?
C9 C13 H13 109.9(10) . . ?
C17 C13 H13 103.8(10) . . ?
C21 C13 H13 107.8(10) . . ?
O5 C14 C20 117.19(13) . . ?
O5 C14 C15 122.11(13) . . ?
C20 C14 C15 120.67(13) . . ?
C9 C15 O4 121.70(13) . . ?
C9 C15 C14 120.87(13) . . ?
O4 C15 C14 117.41(13) . . ?
O3 C16 C7 119.94(13) . . ?
O3 C16 C17 119.39(13) . . ?
C7 C16 C17 120.67(13) . . ?
C19 C17 C16 117.87(13) . . ?
C19 C17 C13 122.46(12) . . ?
C16 C17 C13 119.58(13) . . ?
C10 C18 C22 113.82(12) 2_575 . ?
C10 C18 C8 112.05(12) 2_575 . ?
C22 C18 C8 108.94(12) . . ?
C10 C18 H18 105.4(10) 2_575 . ?
C22 C18 H18 109.9(11) . . ?
C8 C18 H18 106.3(11) . . ?
C8 C19 C17 122.72(13) . . ?
C8 C19 H19 121.1(11) . . ?
C17 C19 H19 116.2(11) . . ?
O6 C20 C14 118.90(13) . . ?
O6 C20 C10 120.93(13) . . ?
C14 C20 C10 120.11(13) . . ?
C13 C21 H21B 113.6(13) . . ?
C13 C21 H21C 110.2(12) . . ?
H21B C21 H21C 105.1(16) . . ?
C13 C21 H21A 112.3(12) . . ?
H21B C21 H21A 109.7(16) . . ?
H21C C21 H21A 105.4(16) . . ?
C18 C22 H22A 108.0(12) . . ?
C18 C22 H22C 110.1(12) . . ?
H22A C22 H22C 110.8(16) . . ?
C18 C22 H22B 110.0(11) . . ?
H22A C22 H22B 109.3(16) . . ?
H22C C22 H22B 108.7(16) . . ?

loop_
_geom_bond_atom_site_label_1
_geom_bond_atom_site_label_2
_geom_bond_distance
_geom_bond_site_symmetry_2
_geom_bond_publ_flag
O1 C11 1.3959(18) . ?
O1 H1A 0.75(2) . ?
O1 H1B 0.74(2) . ?
O2 C7 1.3707(17) . ?
O2 H02 0.85(3) . ?
O3 C16 1.3772(18) . ?
O3 H03 0.86(3) . ?
O4 C15 1.3891(17) . ?
O4 H4A 0.73(2) . ?
O4 H4B 0.73(2) . ?
O5 C14 1.3861(18) . ?
O5 H05 0.73(3) . ?
O6 C20 1.3767(18) . ?
O6 H6A 0.76(2) . ?
O6 H6B 0.76(2) . ?
C7 C11 1.392(2) . ?
C7 C16 1.393(2) . ?
C8 C11 1.3940(19) . ?
C8 C19 1.394(2) . ?
C8 C18 1.528(2) . ?
C9 C15 1.388(2) . ?
C9 C12 1.400(2) . ?
C9 C13 1.5196(19) . ?
C10 C12 1.3953(19) . ?
C10 C20 1.397(2) . ?
C10 C18 1.5214(19) 2_575 ?
C12 H12 0.989(18) . ?
C13 C17 1.528(2) . ?
C13 C21 1.528(2) . ?
C13 H13 0.964(17) . ?
C14 C20 1.391(2) . ?
C14 C15 1.394(2) . ?
C16 C17 1.3959(19) . ?
C17 C19 1.395(2) . ?
C18 C10 1.5214(19) 2_575 ?
C18 C22 1.525(2) . ?
C18 H18 0.970(19) . ?
C19 H19 0.986(19) . ?
C21 H21B 0.90(2) . ?
C21 H21C 0.95(2) . ?
C21 H21A 0.98(2) . ?
C22 H22A 0.98(2) . ?
C22 H22C 0.96(2) . ?
C22 H22B 0.99(2) . ?
